data_4063215
loop_
_publ_author_name
'Qing-Xiang Liu'
'Feng-Bo Xu'
'Qing-Shan Li'
'Xian-Shun Zeng'
'Xue-Bin Leng'
'Yuan L. Chou'
'Zheng-Zhi Zhang'

_publ_section_title
;
 A Luminescent Silver(I) Carbene Stair Polymer
;
_journal_name_full Organometallics
_journal_page_first 309
_journal_page_last 314
_journal_paper_doi 10.1021/om020572n
_journal_volume 22
_journal_year 2003
_chemical_formula_sum 'C20.5 H20 Ag Cl I N2 O0.5'
_chemical_formula_weight 572.61
_space_group_IT_number 14
_symmetry_cell_setting monoclinic
_symmetry_space_group_name_Hall '-P 2ybc'
_symmetry_space_group_name_H-M 'P 1 21/c 1'
_atom_sites_solution_hydrogens geom
_atom_sites_solution_primary direct
_atom_sites_solution_secondary difmap
_audit_creation_method SHELXL-97
_cell_angle_alpha 90.00
_cell_angle_beta 91.154(8)
_cell_angle_gamma 90.00
_cell_formula_units_Z 4
_cell_length_a 4.572(2)
_cell_length_b 18.450(9)
_cell_length_c 25.441(12)
_cell_measurement_temperature 293(2)
_cell_volume 2145.7(17)
_computing_cell_refinement 'Bruker SMART'
_computing_data_collection 'Bruker SMART'
_computing_data_reduction 'Bruker SHELXTL'
_computing_molecular_graphics 'Bruker SHELXTL'
_computing_publication_material 'Bruker SHELXTL'
_computing_structure_refinement 'SHELXL-97 (Sheldrick, 1997)'
_computing_structure_solution 'SHELXS-97 (Sheldrick, 1990)'
_diffrn_ambient_temperature 293(2)
_diffrn_measured_fraction_theta_full 0.987
_diffrn_measured_fraction_theta_max 0.987
_diffrn_measurement_device_type 'CCD area detector'
_diffrn_measurement_method 'phi and omega scans'
_diffrn_radiation_monochromator graphite
_diffrn_radiation_source 'fine-focus sealed tube'
_diffrn_radiation_type MoK\a
_diffrn_radiation_wavelength 0.71073
_diffrn_reflns_av_R_equivalents 0.0452
_diffrn_reflns_av_sigmaI/netI 0.0530
_diffrn_reflns_limit_h_max 5
_diffrn_reflns_limit_h_min -5
_diffrn_reflns_limit_k_max 21
_diffrn_reflns_limit_k_min -21
_diffrn_reflns_limit_l_max 30
_diffrn_reflns_limit_l_min -14
_diffrn_reflns_number 8665
_diffrn_reflns_theta_full 25.02
_diffrn_reflns_theta_max 25.02
_diffrn_reflns_theta_min 2.35
_exptl_absorpt_coefficient_mu 2.511
_exptl_absorpt_correction_T_max 0.7045
_exptl_absorpt_correction_T_min 0.6335
_exptl_absorpt_correction_type multi-scan
_exptl_absorpt_process_details SADABS
_exptl_crystal_density_diffrn 1.773
_exptl_crystal_density_method 'not measured'
_exptl_crystal_F_000 1112
_exptl_crystal_size_max 0.20
_exptl_crystal_size_mid 0.20
_exptl_crystal_size_min 0.15
_refine_diff_density_max 0.868
_refine_diff_density_min -0.668
_refine_diff_density_rms 0.124
_refine_ls_extinction_method none
_refine_ls_goodness_of_fit_ref 1.018
_refine_ls_hydrogen_treatment mixed
_refine_ls_matrix_type full
_refine_ls_number_parameters 248
_refine_ls_number_reflns 3755
_refine_ls_number_restraints 2
_refine_ls_restrained_S_all 1.018
_refine_ls_R_factor_all 0.0721
_refine_ls_R_factor_gt 0.0483
_refine_ls_shift/su_max 0.062
_refine_ls_shift/su_mean 0.003
_refine_ls_structure_factor_coef Fsqd
_refine_ls_weighting_details 'calc w=1/[\s^2^(Fo^2^)+(0.0691P)^2^+1.4100P] where P=(Fo^2^+2Fc^2^)/3'
_refine_ls_weighting_scheme calc
_refine_ls_wR_factor_gt 0.1141
_refine_ls_wR_factor_ref 0.1257
_reflns_number_gt 2828
_reflns_number_total 3755
_reflns_threshold_expression >2sigma(I)
_cod_depositor_comments
;
The following automatic conversions were performed:
'_symmetry_cell_setting' value 'Monoclinic' changed to 'monoclinic'
according to '/home/saulius/struct/CIF-dictionaries/cif_core.dic'
dictionary named 'cif_core.dic' version 2.4.1 from
2010-06-29.

'_exptl_absorpt_correction_type' value 'MULTI-SCAN' changed
to 'multi-scan' according to
'/home/saulius/struct/CIF-dictionaries/cif_core.dic' dictionary named
'cif_core.dic' version 2.4.1 from 2010-06-29.

Automatic conversion script
Id: cif_fix_enum 1527 2010-12-29 10:47:43Z saulius 
;
_cod_original_sg_symbol_H-M P2(1)/c
_cod_database_code 4063215

loop_
_symmetry_equiv_pos_as_xyz
'x, y, z'
'-x, y+1/2, -z+1/2'
'-x, -y, -z'
'x, -y-1/2, z-1/2'

loop_
_atom_site_label
_atom_site_type_symbol
_atom_site_fract_x
_atom_site_fract_y
_atom_site_fract_z
_atom_site_U_iso_or_equiv
_atom_site_adp_type
_atom_site_occupancy
_atom_site_symmetry_multiplicity
_atom_site_calc_flag
_atom_site_refinement_flags
I1 I -0.19818(10) 0.53323(3) 0.427522(17) 0.03927(17) Uani 1 1 d .
Ag1 Ag 0.29828(15) 0.44574(3) 0.45690(3) 0.0554(2) Uani 1 1 d .
N1 N 0.2310(11) 0.2910(3) 0.3986(2) 0.0315(12) Uani 1 1 d .
N2 N 0.5254(12) 0.2837(3) 0.4646(2) 0.0365(13) Uani 1 1 d .
C1 C 0.0337(15) 0.2444(4) 0.2741(3) 0.0363(16) Uani 1 1 d .
C2 C -0.1665(16) 0.1922(5) 0.2942(3) 0.0476(19) Uani 1 1 d .
H2A H -0.2388 0.1983 0.3278 0.057 Uiso 1 1 calc R
C3 C -0.2537(18) 0.1338(5) 0.2652(4) 0.060(2) Uani 1 1 d .
H3A H -0.3828 0.1005 0.2794 0.072 Uiso 1 1 calc R
C4 C -0.151(2) 0.1229(5) 0.2140(4) 0.062(2) Uani 1 1 d .
H4A H -0.2133 0.0828 0.1946 0.074 Uiso 1 1 calc R
C5 C 0.0366(19) 0.1706(5) 0.1930(3) 0.056(2) Uani 1 1 d .
H5A H 0.1037 0.1627 0.1592 0.067 Uiso 1 1 calc R
C6 C 0.1351(16) 0.2332(4) 0.2215(3) 0.0411(17) Uani 1 1 d .
C7 C 0.3355(16) 0.2812(5) 0.2003(3) 0.048(2) Uani 1 1 d .
H7A H 0.4071 0.2718 0.1670 0.058 Uiso 1 1 calc R
C8 C 0.4320(16) 0.3422(4) 0.2269(3) 0.0412(18) Uani 1 1 d .
C9 C 0.6352(17) 0.3913(5) 0.2048(3) 0.052(2) Uani 1 1 d .
H9A H 0.7009 0.3833 0.1709 0.062 Uiso 1 1 calc R
C10 C 0.7337(19) 0.4488(5) 0.2319(4) 0.060(2) Uani 1 1 d .
H10A H 0.8669 0.4802 0.2168 0.072 Uiso 1 1 calc R
C11 C 0.6370(18) 0.4619(4) 0.2831(3) 0.0506(19) Uani 1 1 d .
H11A H 0.7046 0.5025 0.3014 0.061 Uiso 1 1 calc R
C12 C 0.4487(15) 0.4169(4) 0.3058(3) 0.0410(17) Uani 1 1 d .
H12A H 0.3896 0.4269 0.3398 0.049 Uiso 1 1 calc R
C13 C 0.3352(13) 0.3542(4) 0.2802(2) 0.0315(15) Uani 1 1 d .
C14 C 0.1368(14) 0.3054(4) 0.3025(2) 0.0345(16) Uani 1 1 d .
C15 C 0.0308(14) 0.3193(4) 0.3578(3) 0.0352(16) Uani 1 1 d .
H15A H 0.0079 0.3711 0.3629 0.042 Uiso 1 1 calc R
H15B H -0.1596 0.2970 0.3617 0.042 Uiso 1 1 calc R
C16 C 0.3177(17) 0.2201(4) 0.4021(3) 0.0438(18) Uani 1 1 d .
H16A H 0.2609 0.1825 0.3798 0.053 Uiso 1 1 calc R
C17 C 0.5011(17) 0.2153(4) 0.4440(3) 0.0466(19) Uani 1 1 d .
H17A H 0.5932 0.1736 0.4566 0.056 Uiso 1 1 calc R
C18 C 0.3588(14) 0.3316(4) 0.4374(3) 0.0357(16) Uani 1 1 d .
C19 C 0.7104(16) 0.3021(5) 0.5100(3) 0.049(2) Uani 1 1 d .
H19A H 0.7248 0.3544 0.5127 0.059 Uiso 1 1 calc R
H19B H 0.9056 0.2832 0.5046 0.059 Uiso 1 1 calc R
C20 C 0.597(2) 0.2723(7) 0.5606(3) 0.077(3) Uani 1 1 d .
H20A H 0.7254 0.2862 0.5891 0.115 Uiso 1 1 calc R
H20B H 0.5877 0.2204 0.5586 0.115 Uiso 1 1 calc R
H20C H 0.4046 0.2913 0.5665 0.115 Uiso 1 1 calc R
C21 C 0.781(7) 0.5458(9) 0.8927(9) 0.19(2) Uani 0.50 1 d PD
Cl1 Cl 0.908(5) 0.4588(7) 0.9006(6) 0.214(7) Uani 0.50 1 d PD
Cl2 Cl 0.900(3) 0.5994(6) 0.9437(5) 0.183(5) Uani 0.50 1 d PD
O2 O 0.699(8) 0.477(2) 0.9073(16) 0.198(15) Uiso 0.50 1 d P

loop_
_atom_site_aniso_label
_atom_site_aniso_U_11
_atom_site_aniso_U_22
_atom_site_aniso_U_33
_atom_site_aniso_U_23
_atom_site_aniso_U_13
_atom_site_aniso_U_12
I1 0.0402(3) 0.0476(3) 0.0301(2) -0.0024(2) 0.00190(17) -0.0047(2)
Ag1 0.0733(5) 0.0423(4) 0.0509(4) -0.0088(3) 0.0084(3) -0.0017(3)
N1 0.032(3) 0.039(3) 0.024(3) -0.006(2) 0.000(2) -0.001(2)
N2 0.039(3) 0.046(4) 0.025(3) 0.003(3) 0.000(2) -0.004(3)
C1 0.035(4) 0.049(4) 0.025(3) -0.009(3) -0.005(3) 0.012(3)
C2 0.041(4) 0.062(5) 0.040(4) -0.010(4) -0.003(3) 0.003(4)
C3 0.054(5) 0.059(5) 0.066(6) -0.010(5) -0.002(4) -0.008(4)
C4 0.063(6) 0.063(6) 0.059(5) -0.028(5) -0.010(4) 0.007(5)
C5 0.058(5) 0.066(6) 0.044(5) -0.024(4) -0.009(4) 0.014(5)
C6 0.040(4) 0.055(5) 0.028(3) -0.010(3) -0.005(3) 0.012(4)
C7 0.044(4) 0.074(6) 0.027(4) -0.004(4) 0.003(3) 0.018(4)
C8 0.041(4) 0.061(5) 0.021(3) 0.000(3) 0.001(3) 0.012(4)
C9 0.048(5) 0.076(6) 0.032(4) 0.008(4) 0.012(3) 0.012(4)
C10 0.062(6) 0.065(6) 0.054(5) 0.018(5) 0.015(4) -0.002(4)
C11 0.056(5) 0.048(5) 0.048(4) -0.004(4) -0.005(4) 0.001(4)
C12 0.036(4) 0.047(4) 0.040(4) 0.002(3) -0.003(3) 0.002(3)
C13 0.024(3) 0.046(4) 0.025(3) 0.000(3) -0.005(3) 0.009(3)
C14 0.031(4) 0.047(4) 0.025(3) -0.004(3) 0.001(3) 0.013(3)
C15 0.030(4) 0.047(4) 0.028(3) -0.016(3) 0.001(3) 0.004(3)
C16 0.062(5) 0.034(4) 0.036(4) -0.004(3) 0.000(3) 0.005(4)
C17 0.054(5) 0.045(5) 0.041(4) 0.003(4) -0.003(4) 0.014(4)
C18 0.034(4) 0.041(4) 0.032(4) -0.004(3) 0.006(3) 0.002(3)
C19 0.045(4) 0.074(6) 0.029(4) 0.010(4) -0.007(3) -0.004(4)
C20 0.091(7) 0.109(9) 0.030(4) 0.015(5) -0.007(4) -0.004(6)
C21 0.13(3) 0.24(6) 0.21(5) 0.11(4) 0.04(3) -0.01(3)
Cl1 0.31(2) 0.122(9) 0.215(14) -0.029(9) 0.076(14) 0.025(10)
Cl2 0.215(11) 0.111(7) 0.223(12) -0.050(8) -0.016(9) 0.020(7)

loop_
_atom_type_symbol
_atom_type_description
_atom_type_scat_dispersion_real
_atom_type_scat_dispersion_imag
_atom_type_scat_source
C C 0.0033 0.0016 'International Tables Vol C Tables 4.2.6.8 and 6.1.1.4'
H H 0.0000 0.0000 'International Tables Vol C Tables 4.2.6.8 and 6.1.1.4'
N N 0.0061 0.0033 'International Tables Vol C Tables 4.2.6.8 and 6.1.1.4'
O O 0.0106 0.0060 'International Tables Vol C Tables 4.2.6.8 and 6.1.1.4'
Cl Cl 0.1484 0.1585 'International Tables Vol C Tables 4.2.6.8 and 6.1.1.4'
Ag Ag -0.8971 1.1015 'International Tables Vol C Tables 4.2.6.8 and 6.1.1.4'
I I -0.4742 1.8119 'International Tables Vol C Tables 4.2.6.8 and 6.1.1.4'

loop_
_geom_angle_atom_site_label_1
_geom_angle_atom_site_label_2
_geom_angle_atom_site_label_3
_geom_angle
_geom_angle_site_symmetry_1
_geom_angle_site_symmetry_3
Ag1 I1 Ag1 104.22(4) . 1_455
Ag1 I1 Ag1 87.32(3) . 3_566
Ag1 I1 Ag1 71.65(3) 1_455 3_566
C18 Ag1 I1 125.89(18) . .
C18 Ag1 I1 111.75(18) . 1_655
I1 Ag1 I1 104.22(4) . 1_655
C18 Ag1 I1 111.68(18) . 3_566
I1 Ag1 I1 92.68(3) . 3_566
I1 Ag1 I1 108.35(3) 1_655 3_566
C18 N1 C16 111.1(6) . .
C18 N1 C15 124.7(6) . .
C16 N1 C15 124.2(6) . .
C18 N2 C17 111.5(6) . .
C18 N2 C19 124.6(6) . .
C17 N2 C19 123.9(6) . .
C14 C1 C2 124.3(6) . .
C14 C1 C6 118.6(7) . .
C2 C1 C6 117.1(7) . .
C3 C2 C1 121.4(8) . .
C2 C3 C4 121.0(9) . .
C5 C4 C3 120.0(8) . .
C4 C5 C6 121.6(8) . .
C7 C6 C1 119.7(7) . .
C7 C6 C5 121.4(7) . .
C1 C6 C5 118.9(8) . .
C8 C7 C6 122.4(7) . .
C7 C8 C9 122.0(7) . .
C7 C8 C13 118.8(7) . .
C9 C8 C13 119.0(7) . .
C10 C9 C8 121.1(7) . .
C9 C10 C11 120.4(8) . .
C12 C11 C10 120.7(8) . .
C11 C12 C13 122.7(7) . .
C14 C13 C12 124.6(6) . .
C14 C13 C8 119.3(6) . .
C12 C13 C8 116.0(6) . .
C13 C14 C1 121.0(6) . .
C13 C14 C15 119.1(6) . .
C1 C14 C15 119.9(6) . .
N1 C15 C14 112.9(5) . .
C17 C16 N1 106.8(7) . .
C16 C17 N2 106.6(6) . .
N1 C18 N2 103.9(6) . .
N1 C18 Ag1 130.0(5) . .
N2 C18 Ag1 126.0(5) . .
N2 C19 C20 112.9(7) . .
O2 C21 Cl2 114(2) . .
O2 C21 Cl1 36.8(14) . .
Cl2 C21 Cl1 110.5(11) . .
O2 Cl1 C21 54(2) . .
Cl1 O2 C21 90(3) . .

loop_
_geom_bond_atom_site_label_1
_geom_bond_atom_site_label_2
_geom_bond_distance
_geom_bond_site_symmetry_2
I1 Ag1 2.8720(13) .
I1 Ag1 2.9213(13) 1_455
I1 Ag1 3.0101(15) 3_566
Ag1 C18 2.182(7) .
Ag1 I1 2.9213(13) 1_655
Ag1 I1 3.0101(15) 3_566
N1 C18 1.361(9) .
N1 C16 1.369(9) .
N1 C15 1.466(8) .
N2 C18 1.348(9) .
N2 C17 1.371(10) .
N2 C19 1.458(9) .
C1 C14 1.413(10) .
C1 C2 1.430(11) .
C1 C6 1.441(9) .
C2 C3 1.362(11) .
C3 C4 1.408(12) .
C4 C5 1.347(13) .
C5 C6 1.430(11) .
C6 C7 1.391(11) .
C7 C8 1.381(11) .
C8 C9 1.422(11) .
C8 C13 1.452(9) .
C9 C10 1.339(12) .
C10 C11 1.404(12) .
C11 C12 1.337(11) .
C12 C13 1.420(10) .
C13 C14 1.407(10) .
C14 C15 1.519(9) .
C16 C17 1.346(11) .
C19 C20 1.503(11) .
C21 O2 1.38(4) .
C21 Cl2 1.712(10) .
C21 Cl1 1.716(10) .
Cl1 O2 1.03(3) .

loop_
_geom_torsion_atom_site_label_1
_geom_torsion_atom_site_label_2
_geom_torsion_atom_site_label_3
_geom_torsion_atom_site_label_4
_geom_torsion
_geom_torsion_site_symmetry_1
_geom_torsion_site_symmetry_4
Ag1 I1 Ag1 C18 49.1(2) 1_455 .
Ag1 I1 Ag1 C18 119.4(2) 3_566 .
Ag1 I1 Ag1 I1 180.0 1_455 1_655
Ag1 I1 Ag1 I1 -109.70(3) 3_566 1_655
Ag1 I1 Ag1 I1 -70.30(3) 1_455 3_566
Ag1 I1 Ag1 I1 0.0 3_566 3_566
C14 C1 C2 C3 -178.8(7) . .
C6 C1 C2 C3 1.1(11) . .
C1 C2 C3 C4 -0.6(13) . .
C2 C3 C4 C5 0.2(14) . .
C3 C4 C5 C6 -0.4(13) . .
C14 C1 C6 C7 1.5(10) . .
C2 C1 C6 C7 -178.5(7) . .
C14 C1 C6 C5 178.7(6) . .
C2 C1 C6 C5 -1.3(10) . .
C4 C5 C6 C7 178.1(8) . .
C4 C5 C6 C1 1.0(12) . .
C1 C6 C7 C8 -3.4(11) . .
C5 C6 C7 C8 179.5(7) . .
C6 C7 C8 C9 -179.5(7) . .
C6 C7 C8 C13 4.0(11) . .
C7 C8 C9 C10 -177.7(8) . .
C13 C8 C9 C10 -1.2(11) . .
C8 C9 C10 C11 -0.1(13) . .
C9 C10 C11 C12 1.0(13) . .
C10 C11 C12 C13 -0.4(12) . .
C11 C12 C13 C14 -179.9(7) . .
C11 C12 C13 C8 -1.0(10) . .
C7 C8 C13 C14 -2.7(10) . .
C9 C8 C13 C14 -179.3(6) . .
C7 C8 C13 C12 178.3(6) . .
C9 C8 C13 C12 1.7(9) . .
C12 C13 C14 C1 179.8(6) . .
C8 C13 C14 C1 0.9(9) . .
C12 C13 C14 C15 0.3(9) . .
C8 C13 C14 C15 -178.6(6) . .
C2 C1 C14 C13 179.6(7) . .
C6 C1 C14 C13 -0.3(10) . .
C2 C1 C14 C15 -0.9(10) . .
C6 C1 C14 C15 179.2(6) . .
C18 N1 C15 C14 122.1(7) . .
C16 N1 C15 C14 -56.7(9) . .
C13 C14 C15 N1 -84.8(8) . .
C1 C14 C15 N1 95.8(7) . .
C18 N1 C16 C17 0.7(8) . .
C15 N1 C16 C17 179.6(6) . .
N1 C16 C17 N2 -1.0(8) . .
C18 N2 C17 C16 1.0(9) . .
C19 N2 C17 C16 -178.6(7) . .
C16 N1 C18 N2 -0.1(7) . .
C15 N1 C18 N2 -179.0(5) . .
C16 N1 C18 Ag1 -176.3(5) . .
C15 N1 C18 Ag1 4.8(9) . .
C17 N2 C18 N1 -0.6(8) . .
C19 N2 C18 N1 179.1(6) . .
C17 N2 C18 Ag1 175.8(5) . .
C19 N2 C18 Ag1 -4.5(9) . .
I1 Ag1 C18 N1 20.8(7) . .
I1 Ag1 C18 N1 -107.2(6) 1_655 .
I1 Ag1 C18 N1 131.2(5) 3_566 .
I1 Ag1 C18 N2 -154.7(5) . .
I1 Ag1 C18 N2 77.3(6) 1_655 .
I1 Ag1 C18 N2 -44.2(6) 3_566 .
C18 N2 C19 C20 109.8(9) . .
C17 N2 C19 C20 -70.6(10) . .
Cl2 C21 Cl1 O2 104(4) . .
Cl2 C21 O2 Cl1 -92(3) . .
